data_7036609
loop_
_publ_author_name
'Lochenie, Charles'
'Heinz, Julia'
'Milius, Wolfgang'
'Weber, Birgit'

_publ_section_title
;
 Iron(ii) spin crossover complexes with diaminonaphthalene-based Schiff
 base-like ligands: mononuclear complexes.
;
_journal_issue 41
_journal_name_full 'Dalton transactions (Cambridge, England : 2003)'
_journal_page_first 18065
_journal_page_last 18077
_journal_paper_doi 10.1039/c5dt03048j
_journal_volume 44
_journal_year 2015
_chemical_formula_moiety 'C22 H20 Fe N2 O4'
_chemical_formula_sum 'C22 H20 Fe N2 O4'
_chemical_formula_weight 432.25
_chemical_name_common '[FeL20b]'
_chemical_name_systematic
;
 ?
;
_space_group_crystal_system orthorhombic
_space_group_IT_number 60
_space_group_name_Hall '-P 2n 2ab'
_space_group_name_H-M_alt 'P b c n'
_symmetry_space_group_name_Hall '-P 2n 2ab'
_symmetry_space_group_name_H-M 'P b c n'
_atom_sites_solution_hydrogens geom
_atom_sites_solution_primary direct
_atom_sites_solution_secondary difmap
_audit_creation_date 2014-03-06
_audit_creation_method SHELXL-2014
_audit_update_record
;
2015-08-07 deposited with the CCDC.
2015-09-22 downloaded from the CCDC.
;
_cell_angle_alpha 90
_cell_angle_beta 90
_cell_angle_gamma 90
_cell_formula_units_Z 4
_cell_length_a 11.697(5)
_cell_length_b 15.864(5)
_cell_length_c 10.566(5)
_cell_measurement_reflns_used 4959
_cell_measurement_temperature 133(2)
_cell_measurement_theta_max 23.74
_cell_measurement_theta_min 1.28
_cell_volume 1960.6(14)
_computing_cell_refinement X-AREA-STOE
_computing_data_collection X-AREA-STOE
_computing_data_reduction X-AREA-STOE
_computing_molecular_graphics ORTEP-III
_computing_publication_material PLATON
_computing_structure_refinement 'SHELXL-2014 (Sheldrick, 2014)'
_computing_structure_solution SIR97
_diffrn_ambient_temperature 133(2)
_diffrn_detector_area_resol_mean 9
_diffrn_measured_fraction_theta_full 1.000
_diffrn_measured_fraction_theta_max 0.998
_diffrn_measurement_device 'image-plate area detector'
_diffrn_measurement_device_type STOE-IPDSII
_diffrn_measurement_method Omega-Scan
_diffrn_radiation_monochromator graphite
_diffrn_radiation_source 'fine-focus sealed tube'
_diffrn_radiation_type MoK\a
_diffrn_radiation_wavelength 0.71069
_diffrn_reflns_av_R_equivalents 0.4395
_diffrn_reflns_av_unetI/netI 0.1512
_diffrn_reflns_laue_measured_fraction_full 1.000
_diffrn_reflns_laue_measured_fraction_max 0.998
_diffrn_reflns_limit_h_max 14
_diffrn_reflns_limit_h_min -14
_diffrn_reflns_limit_k_max 19
_diffrn_reflns_limit_k_min -19
_diffrn_reflns_limit_l_max 12
_diffrn_reflns_limit_l_min -12
_diffrn_reflns_number 24192
_diffrn_reflns_point_group_measured_fraction_full 1.000
_diffrn_reflns_point_group_measured_fraction_max 0.998
_diffrn_reflns_theta_full 25.240
_diffrn_reflns_theta_max 25.660
_diffrn_reflns_theta_min 2.163
_exptl_absorpt_coefficient_mu 0.801
_exptl_absorpt_correction_type none
_exptl_crystal_colour black
_exptl_crystal_density_diffrn 1.464
_exptl_crystal_density_method 'not measured'
_exptl_crystal_description block
_exptl_crystal_F_000 896
_exptl_crystal_size_max 0.124
_exptl_crystal_size_mid 0.114
_exptl_crystal_size_min 0.103
_refine_diff_density_max 0.618
_refine_diff_density_min -1.416
_refine_diff_density_rms 0.100
_refine_ls_extinction_method none
_refine_ls_goodness_of_fit_ref 0.983
_refine_ls_hydrogen_treatment constr
_refine_ls_matrix_type full
_refine_ls_number_parameters 134
_refine_ls_number_reflns 1858
_refine_ls_number_restraints 0
_refine_ls_restrained_S_all 0.983
_refine_ls_R_factor_all 0.1601
_refine_ls_R_factor_gt 0.0851
_refine_ls_shift/su_max 0.000
_refine_ls_shift/su_mean 0.000
_refine_ls_structure_factor_coef Fsqd
_refine_ls_weighting_details 'w=1/[\s^2^(Fo^2^)+(0.0905P)^2^] where P=(Fo^2^+2Fc^2^)/3'
_refine_ls_weighting_scheme calc
_refine_ls_wR_factor_gt 0.1989
_refine_ls_wR_factor_ref 0.2361
_reflns_Friedel_coverage 0.000
_reflns_number_gt 961
_reflns_number_total 1858
_reflns_threshold_expression 'I > 2\s(I)'
_cod_data_source_file c5dt03048j2.cif
_cod_data_source_block j69
_cod_depositor_comments 'Adding full bibliography for 7036604--7036611.cif.'
_cod_database_code 7036609

loop_
_space_group_symop_operation_xyz
'x, y, z'
'-x+1/2, -y+1/2, z+1/2'
'x+1/2, -y+1/2, -z'
'-x, y, -z+1/2'
'-x, -y, -z'
'x-1/2, y-1/2, -z-1/2'
'-x-1/2, y-1/2, z'
'x, -y, z-1/2'

loop_
_atom_site_label
_atom_site_type_symbol
_atom_site_fract_x
_atom_site_fract_y
_atom_site_fract_z
_atom_site_U_iso_or_equiv
_atom_site_adp_type
_atom_site_occupancy
_atom_site_site_symmetry_order
_atom_site_calc_flag
_atom_site_refinement_flags_posn
_atom_site_refinement_flags_adp
_atom_site_refinement_flags_occupancy
C1 C 0.3560(6) 0.2947(5) 0.4775(7) 0.0460(18) Uani 1 1 d . . .
C2 C 0.3082(5) 0.2118(5) 0.4997(7) 0.0424(17) Uani 1 1 d . . .
C3 C 0.3508(6) 0.1399(5) 0.4365(7) 0.0433(18) Uani 1 1 d . . .
H3 H 0.3151 0.0879 0.4577 0.052 Uiso 1 1 calc R U .
C4 C 0.4658(5) 0.0546(5) 0.3038(7) 0.0428(17) Uani 1 1 d . . .
C5 C 0.4353(6) -0.0219(5) 0.3607(7) 0.0483(19) Uani 1 1 d . . .
H5 H 0.3923 -0.0213 0.4370 0.058 Uiso 1 1 calc R U .
C6 C 0.4677(5) -0.1007(5) 0.3064(7) 0.0447(17) Uani 1 1 d . . .
C7 C 0.4336(6) -0.1784(5) 0.3602(7) 0.0490(19) Uani 1 1 d . . .
H7 H 0.3873 -0.1787 0.4341 0.059 Uiso 1 1 calc R U .
C8 C 0.4664(6) -0.2530(5) 0.3070(8) 0.0486(18) Uani 1 1 d . . .
H8 H 0.4448 -0.3048 0.3451 0.058 Uiso 1 1 calc R U .
C17 C 0.3283(6) 0.3702(5) 0.5564(8) 0.052(2) Uani 1 1 d . . .
H17A H 0.3898 0.4119 0.5485 0.078 Uiso 1 1 calc R U .
H17B H 0.3207 0.3533 0.6452 0.078 Uiso 1 1 calc R U .
H17C H 0.2562 0.3951 0.5273 0.078 Uiso 1 1 calc R U .
C18 C 0.2827(6) 0.3007(5) 0.0900(7) 0.0476(19) Uani 1 1 d . . .
C19 C 0.3151(6) 0.3898(5) 0.1301(8) 0.056(2) Uani 1 1 d . . .
H19A H 0.3676 0.3872 0.2023 0.084 Uiso 1 1 calc R U .
H19B H 0.2460 0.4208 0.1544 0.084 Uiso 1 1 calc R U .
H19C H 0.3525 0.4187 0.0594 0.084 Uiso 1 1 calc R U .
Fe1 Fe 0.5000 0.23663(9) 0.2500 0.0452(5) Uani 1 2 d S T P
N1 N 0.4323(5) 0.1355(4) 0.3532(5) 0.0434(14) Uani 1 1 d . . .
O1 O 0.4299(4) 0.3073(3) 0.3901(5) 0.0495(13) Uani 1 1 d . . .
O3 O 0.3357(4) 0.2415(3) 0.1402(5) 0.0454(12) Uani 1 1 d . . .

loop_
_atom_site_aniso_label
_atom_site_aniso_U_11
_atom_site_aniso_U_22
_atom_site_aniso_U_33
_atom_site_aniso_U_23
_atom_site_aniso_U_13
_atom_site_aniso_U_12
C1 0.037(4) 0.065(5) 0.036(4) -0.001(4) -0.005(3) -0.002(4)
C2 0.031(3) 0.056(5) 0.041(4) 0.002(3) 0.005(3) 0.002(3)
C3 0.037(4) 0.049(4) 0.044(5) -0.002(3) 0.000(3) 0.004(3)
C4 0.033(3) 0.057(5) 0.038(4) -0.002(3) 0.001(3) 0.001(3)
C5 0.030(3) 0.070(5) 0.045(4) 0.001(4) 0.007(3) -0.002(4)
C6 0.033(4) 0.060(5) 0.041(4) -0.001(4) 0.002(3) 0.005(3)
C7 0.039(4) 0.056(5) 0.052(5) 0.004(4) 0.002(4) -0.007(4)
C8 0.040(4) 0.056(5) 0.050(4) 0.002(3) 0.002(3) -0.001(3)
C17 0.039(4) 0.054(5) 0.063(6) -0.003(4) 0.003(4) 0.001(3)
C18 0.038(4) 0.062(5) 0.043(4) 0.002(4) 0.002(3) 0.004(4)
C19 0.042(4) 0.057(5) 0.069(6) 0.000(4) -0.010(4) 0.003(4)
Fe1 0.0362(7) 0.0565(9) 0.0429(8) 0.000 0.0018(7) 0.000
N1 0.037(3) 0.053(4) 0.040(3) 0.000(3) 0.005(3) 0.004(3)
O1 0.043(3) 0.058(3) 0.048(3) 0.003(3) 0.000(2) 0.000(2)
O3 0.038(2) 0.052(3) 0.046(3) 0.003(2) -0.005(2) 0.000(2)

loop_
_atom_type_symbol
_atom_type_description
_atom_type_scat_dispersion_real
_atom_type_scat_dispersion_imag
_atom_type_scat_source
C C 0.0033 0.0016 'International Tables Vol C Tables 4.2.6.8 and 6.1.1.4'
H H 0.0000 0.0000 'International Tables Vol C Tables 4.2.6.8 and 6.1.1.4'
Fe Fe 0.3463 0.8444 'International Tables Vol C Tables 4.2.6.8 and 6.1.1.4'
N N 0.0061 0.0033 'International Tables Vol C Tables 4.2.6.8 and 6.1.1.4'
O O 0.0106 0.0060 'International Tables Vol C Tables 4.2.6.8 and 6.1.1.4'

loop_
_geom_angle_atom_site_label_1
_geom_angle_atom_site_label_2
_geom_angle_atom_site_label_3
_geom_angle
_geom_angle_site_symmetry_1
_geom_angle_site_symmetry_3
O1 C1 C2 121.3(7) . .
O1 C1 C17 115.0(7) . .
C2 C1 C17 123.6(7) . .
C3 C2 C18 117.5(7) . 2
C3 C2 C1 121.4(6) . .
C18 C2 C1 121.1(7) 2 .
N1 C3 C2 128.5(7) . .
N1 C3 H3 115.8 . .
C2 C3 H3 115.8 . .
C4 C4 C5 119.8(4) 4_655 .
C4 C4 N1 116.9(4) 4_655 .
C5 C4 N1 123.2(6) . .
C4 C5 C6 121.3(7) . .
C4 C5 H5 119.4 . .
C6 C5 H5 119.4 . .
C6 C6 C7 119.3(4) 4_655 .
C6 C6 C5 118.8(4) 4_655 .
C7 C6 C5 121.8(6) . .
C8 C7 C6 120.7(7) . .
C8 C7 H7 119.6 . .
C6 C7 H7 119.6 . .
C7 C8 C8 119.9(5) . 4_655
C7 C8 H8 120.0 . .
C8 C8 H8 120.0 4_655 .
C1 C17 H17A 109.5 . .
C1 C17 H17B 109.5 . .
H17A C17 H17B 109.5 . .
C1 C17 H17C 109.5 . .
H17A C17 H17C 109.5 . .
H17B C17 H17C 109.5 . .
O3 C18 C2 123.1(7) . 2_554
O3 C18 C19 117.3(7) . .
C2 C18 C19 119.6(7) 2_554 .
C18 C19 H19A 109.5 . .
C18 C19 H19B 109.5 . .
H19A C19 H19B 109.5 . .
C18 C19 H19C 109.5 . .
H19A C19 H19C 109.5 . .
H19B C19 H19C 109.5 . .
O1 Fe1 O1 112.9(3) 4_655 .
O1 Fe1 N1 162.8(2) 4_655 .
O1 Fe1 N1 83.8(2) . .
O1 Fe1 N1 83.8(2) 4_655 4_655
O1 Fe1 N1 162.8(2) . 4_655
N1 Fe1 N1 80.0(3) . 4_655
O1 Fe1 O3 87.14(19) 4_655 .
O1 Fe1 O3 90.69(19) . .
N1 Fe1 O3 88.4(2) . .
N1 Fe1 O3 94.6(2) 4_655 .
O1 Fe1 O3 90.69(19) 4_655 4_655
O1 Fe1 O3 87.14(19) . 4_655
N1 Fe1 O3 94.6(2) . 4_655
N1 Fe1 O3 88.4(2) 4_655 4_655
O3 Fe1 O3 176.1(3) . 4_655
C3 N1 C4 119.5(6) . .
C3 N1 Fe1 126.1(5) . .
C4 N1 Fe1 113.0(4) . .
C1 O1 Fe1 135.4(5) . .
C18 O3 Fe1 132.2(5) . .

loop_
_geom_bond_atom_site_label_1
_geom_bond_atom_site_label_2
_geom_bond_distance
_geom_bond_site_symmetry_2
C1 O1 1.281(9) .
C1 C2 1.448(11) .
C1 C17 1.495(10) .
C2 C3 1.413(10) .
C2 C18 1.442(10) 2
C3 N1 1.300(9) .
C3 H3 0.9500 .
C4 C4 1.391(13) 4_655
C4 C5 1.401(10) .
C4 N1 1.439(9) .
C5 C6 1.426(11) .
C5 H5 0.9500 .
C6 C6 1.412(13) 4_655
C6 C7 1.416(10) .
C7 C8 1.365(11) .
C7 H7 0.9500 .
C8 C8 1.438(15) 4_655
C8 H8 0.9500 .
C17 H17A 0.9800 .
C17 H17B 0.9800 .
C17 H17C 0.9800 .
C18 O3 1.243(9) .
C18 C2 1.442(10) 2_554
C18 C19 1.524(11) .
C19 H19A 0.9800 .
C19 H19B 0.9800 .
C19 H19C 0.9800 .
Fe1 O1 2.030(5) 4_655
Fe1 O1 2.030(5) .
Fe1 N1 2.095(6) .
Fe1 N1 2.095(6) 4_655
Fe1 O3 2.246(5) .
Fe1 O3 2.246(5) 4_655

loop_
_geom_torsion_atom_site_label_1
_geom_torsion_atom_site_label_2
_geom_torsion_atom_site_label_3
_geom_torsion_atom_site_label_4
_geom_torsion
_geom_torsion_site_symmetry_1
_geom_torsion_site_symmetry_4
O1 C1 C2 C3 7.6(11) . .
C17 C1 C2 C3 -169.4(7) . .
O1 C1 C2 C18 -174.0(6) . 2
C17 C1 C2 C18 8.9(11) . 2
C18 C2 C3 N1 -179.2(7) 2 .
C1 C2 C3 N1 -0.9(12) . .
C4 C4 C5 C6 -3.7(12) 4_655 .
N1 C4 C5 C6 178.2(7) . .
C4 C5 C6 C6 0.5(12) . 4_655
C4 C5 C6 C7 -177.4(7) . .
C6 C6 C7 C8 2.7(12) 4_655 .
C5 C6 C7 C8 -179.5(7) . .
C6 C7 C8 C8 -1.8(13) . 4_655
C2 C3 N1 C4 177.5(7) . .
C2 C3 N1 Fe1 -16.9(11) . .
C4 C4 N1 C3 166.1(8) 4_655 .
C5 C4 N1 C3 -15.7(10) . .
C4 C4 N1 Fe1 -1.3(10) 4_655 .
C5 C4 N1 Fe1 176.9(5) . .
C2 C1 O1 Fe1 5.3(11) . .
C17 C1 O1 Fe1 -177.4(5) . .
C2 C18 O3 Fe1 165.7(5) 2_554 .
C19 C18 O3 Fe1 -16.0(10) . .
